data_7060881
loop_
_publ_author_name
'Vicente, Ramon'
'Tubau, \`Annia'
'Speed, Saskia'
'Mautner, Franz A.'
'Bierbaumer, Florian'
'Fischer, Roland C.'
'Massoud, Salah S.'

_publ_section_title
;
 Slow magnetic relaxation and luminescence properties in
 neodymium(iii)-4,4,4-trifluoro-1-(2-naphthyl)butane-1,3-dionato complexes
 incorporating bipyridyl ligands
;
_journal_issue 32
_journal_name_full 'New Journal of Chemistry'
_journal_page_first 14713
_journal_page_last 14723
_journal_paper_doi 10.1039/D1NJ02583J
_journal_volume 45
_journal_year 2021
_chemical_formula_moiety 'C54 H32 F9 N2 Nd O6'
_chemical_formula_sum 'C54 H32 F9 N2 Nd O6'
_chemical_formula_weight 1120.05
_chemical_name_common '[Nd(ntfa)3(phen)]'
_space_group_crystal_system monoclinic
_space_group_IT_number 14
_space_group_name_Hall '-P 2yn'
_space_group_name_H-M_alt 'P 1 21/n 1'
_atom_sites_solution_hydrogens geom
_audit_creation_date 2021-06-11
_audit_creation_method
;
Olex2 1.5-dev
(compiled 2021.06.01 svn.r985b505f for OlexSys, GUI svn.r6225)
;
_audit_update_record
;
2021-06-21 deposited with the CCDC.	2021-07-12 downloaded from the CCDC.
;
_cell_angle_alpha 90
_cell_angle_beta 102.218(2)
_cell_angle_gamma 90
_cell_formula_units_Z 4
_cell_length_a 16.0334(6)
_cell_length_b 12.1038(4)
_cell_length_c 23.9698(9)
_cell_measurement_reflns_used 9857
_cell_measurement_temperature 100(2)
_cell_measurement_theta_max 29.00
_cell_measurement_theta_min 2.50
_cell_volume 4546.3(3)
_computing_cell_refinement 'Bruker SAINT'
_computing_data_collection 'Bruker APEX2'
_computing_data_reduction 'Bruker SAINT'
_computing_molecular_graphics 'Olex2 1.5-dev (Dolomanov et al., 2009)'
_computing_publication_material 'Olex2 1.5-dev (Dolomanov et al., 2009)'
_computing_structure_refinement 'SHELXL 2018/3 (Sheldrick, 2015)'
_diffrn_ambient_temperature 100.00
_diffrn_measured_fraction_theta_full 0.999
_diffrn_measured_fraction_theta_max 0.999
_diffrn_measurement_device_type 'Bruker APEX-II CCD'
_diffrn_measurement_method \w-scans
_diffrn_radiation_type MoK\a
_diffrn_radiation_wavelength 0.71073
_diffrn_reflns_av_R_equivalents 0.1115
_diffrn_reflns_av_unetI/netI 0.0674
_diffrn_reflns_Laue_measured_fraction_full 0.999
_diffrn_reflns_Laue_measured_fraction_max 0.999
_diffrn_reflns_limit_h_max 21
_diffrn_reflns_limit_h_min -21
_diffrn_reflns_limit_k_max 15
_diffrn_reflns_limit_k_min -14
_diffrn_reflns_limit_l_max 31
_diffrn_reflns_limit_l_min -31
_diffrn_reflns_number 146095
_diffrn_reflns_point_group_measured_fraction_full 0.999
_diffrn_reflns_point_group_measured_fraction_max 0.999
_diffrn_reflns_theta_full 25.242
_diffrn_reflns_theta_max 28.000
_diffrn_reflns_theta_min 2.126
_exptl_absorpt_coefficient_mu 1.235
_exptl_absorpt_correction_T_max 0.9120
_exptl_absorpt_correction_T_min 0.7943
_exptl_absorpt_correction_type multi-scan
_exptl_absorpt_process_details SADABS
_exptl_crystal_colour pink
_exptl_crystal_colour_primary pink
_exptl_crystal_density_diffrn 1.636
_exptl_crystal_description prism
_exptl_crystal_F_000 2236
_exptl_crystal_size_max 0.17
_exptl_crystal_size_mid 0.14
_exptl_crystal_size_min 0.1
_refine_diff_density_max 1.740
_refine_diff_density_min -1.120
_refine_diff_density_rms 0.109
_refine_ls_extinction_method none
_refine_ls_goodness_of_fit_ref 1.049
_refine_ls_hydrogen_treatment constr
_refine_ls_matrix_type full
_refine_ls_number_parameters 698
_refine_ls_number_reflns 10973
_refine_ls_number_restraints 49
_refine_ls_restrained_S_all 1.058
_refine_ls_R_factor_all 0.0795
_refine_ls_R_factor_gt 0.0436
_refine_ls_shift/su_max 0.001
_refine_ls_shift/su_mean 0.000
_refine_ls_structure_factor_coef Fsqd
_refine_ls_weighting_details 'w=1/[\s^2^(Fo^2^)+(0.0116P)^2^+10.1629P] where P=(Fo^2^+2Fc^2^)/3'
_refine_ls_weighting_scheme calc
_refine_ls_wR_factor_gt 0.0677
_refine_ls_wR_factor_ref 0.0796
_reflns_Friedel_coverage 0.000
_reflns_number_gt 7848
_reflns_number_total 10973
_reflns_threshold_expression 'I > 2\s(I)'
_cod_data_source_file d1nj02583j2.cif
_cod_data_source_block rf2112
_cod_depositor_comments 'Adding full bibliography for 7060876--7060881.cif.'
_cod_database_code 7060881
_shelx_shelxl_version_number 2018/3
_shelx_space_group_comment
;
The symmetry employed for this shelxl refinement is uniquely defined
by the following loop, which should always be used as a source of
symmetry information in preference to the above space-group names.
They are only intended as comments.
;
_shelx_estimated_absorpt_t_max 0.886
_shelx_estimated_absorpt_t_min 0.817
_olex2_refinement_description
;
1. Fixed Uiso
 At 1.2 times of:
  All C(H) groups
2. Restrained distances
 C33-C34 \\sim C33A-C34A
 with sigma of 0.02
 C32B-C33 \\sim C32B-C33A
 with sigma of 0.02
 C33-C42 \\sim C33A-C42A
 with sigma of 0.02
 C34-C35 \\sim C34A-C35A
 with sigma of 0.02
 C40-C42 \\sim C40A-C42A
 with sigma of 0.04
 C35-C39 \\sim C35A-C39A
 with sigma of 0.04
 C35-C36 \\sim C35A-C36A
 with sigma of 0.02
 C35-C40 \\sim C35A-C40A
 with sigma of 0.02
 C36-C37 \\sim C36A-C37A
 with sigma of 0.02
 C36-C38 \\sim C36A-C38A
 with sigma of 0.04
 C37-C39 \\sim C37A-C39A
 with sigma of 0.04
 C37-C38 \\sim C37A-C38A
 with sigma of 0.02
 C38-C39 \\sim C38A-C39A
 with sigma of 0.02
 C39-C40 \\sim C39A-C40A
 with sigma of 0.02
 C35-C37 \\sim C35A-C37A
 with sigma of 0.04
 C35-C41 \\sim C35A-C41A
 with sigma of 0.04
 C40-C41 \\sim C40A-C41A
 with sigma of 0.02
 C36-C40 \\sim C36A-C40A
 with sigma of 0.04
 C41-C42 \\sim C41A-C42A
 with sigma of 0.02
 C38-C40 \\sim C38A-C40A
 with sigma of 0.04
 C32B-C34 \\sim C32B-C34A
 with sigma of 0.04
 C32B-C42 \\sim C32B-C42A
 with sigma of 0.04
 C39-C41 \\sim C39A-C41A
 with sigma of 0.04
 C33-C35 \\sim C33A-C35A
 with sigma of 0.04
 C33-C41 \\sim C33A-C41A
 with sigma of 0.04
 C34-C36 \\sim C34A-C36A
 with sigma of 0.04
 C34-C40 \\sim C34A-C40A
 with sigma of 0.04
 C34-C42 \\sim C34A-C42A
 with sigma of 0.04
3. Uiso/Uaniso restraints and constraints
Uanis(F6) \\sim Ueq: with sigma of 0.003 and sigma for terminal atoms of 0.006
Uanis(F2) \\sim Ueq, Uanis(F4) \\sim Ueq, Uanis(F5) \\sim Ueq: with sigma of
0.1 and sigma for terminal atoms of 0.2
4. Others
 Sof(C31B)=Sof(H31B)=Sof(C32B)=Sof(C35A)=Sof(C36A)=Sof(H36A)=Sof(C37A)=
 Sof(H37A)=Sof(C38A)=Sof(H38A)=Sof(C39A)=Sof(H39A)=Sof(C40A)=Sof(C41A)=
 Sof(H41A)=Sof(C42A)=Sof(H42A)=Sof(C33A)=Sof(C34A)=Sof(H34A)=1-FVAR(1)
 Sof(C33)=Sof(C34)=Sof(H34)=Sof(C35)=Sof(C36)=Sof(H36)=Sof(C37)=Sof(H37)=
 Sof(C38)=Sof(H38)=Sof(C39)=Sof(H39)=Sof(C40)=Sof(C41)=Sof(H41)=Sof(C42)=
 Sof(H42)=Sof(C32A)=Sof(C31A)=Sof(H31A)=FVAR(1)
5.a Aromatic/amide H refined with riding coordinates:
 C3(H3), C6(H6), C9(H9), C8(H8), C10(H10), C11(H11), C13(H13), C14(H14),
 C17(H17), C20(H20), C22(H22), C23(H23), C24(H24), C25(H25), C27(H27), C28(H28),
  C31B(H31B), C34(H34), C36(H36), C37(H37), C38(H38), C39(H39), C41(H41),
 C42(H42), C45(H45), C46(H46), C47(H47), C48(H48), C49(H49), C52(H52), C53(H53),
  C54(H54), C36A(H36A), C37A(H37A), C38A(H38A), C39A(H39A), C41A(H41A),
 C42A(H42A), C34A(H34A), C31A(H31A)
;
_olex2_submission_special_instructions 'No special instructions were received'

loop_
_space_group_symop_operation_xyz
'x, y, z'
'-x+1/2, y+1/2, -z+1/2'
'-x, -y, -z'
'x-1/2, -y-1/2, z-1/2'

loop_
_atom_site_label
_atom_site_type_symbol
_atom_site_fract_x
_atom_site_fract_y
_atom_site_fract_z
_atom_site_U_iso_or_equiv
_atom_site_adp_type
_atom_site_occupancy
_atom_site_site_symmetry_order
_atom_site_calc_flag
_atom_site_refinement_flags_posn
_atom_site_refinement_flags_adp
_atom_site_refinement_flags_occupancy
_atom_site_disorder_assembly
_atom_site_disorder_group
Nd1 Nd 0.41921(2) 0.31922(2) 0.65867(2) 0.01922(6) Uani 1 1 d . . . . .
C1 C 0.5997(3) 0.0621(3) 0.59924(16) 0.0346(10) Uani 1 1 d . . . . .
F1 F 0.65622(15) 0.1402(2) 0.59347(11) 0.0513(7) Uani 1 1 d . . . . .
N1 N 0.50409(18) 0.4502(2) 0.60419(12) 0.0213(6) Uani 1 1 d . . . . .
O1 O 0.49371(14) 0.1831(2) 0.61471(9) 0.0223(5) Uani 1 1 d . . . . .
F2 F 0.64413(18) -0.0277(2) 0.61834(10) 0.0643(9) Uani 1 1 d . U . . .
N2 N 0.35627(17) 0.5187(2) 0.63168(12) 0.0195(6) Uani 1 1 d . . . . .
O2 O 0.43621(14) 0.15391(19) 0.71605(10) 0.0230(5) Uani 1 1 d . . . . .
C2 C 0.5401(2) 0.1029(3) 0.63666(15) 0.0238(8) Uani 1 1 d . . . . .
O3 O 0.56611(14) 0.3289(2) 0.70990(10) 0.0267(6) Uani 1 1 d . . . . .
F3 F 0.55719(16) 0.0394(2) 0.54644(9) 0.0469(6) Uani 1 1 d . . . . .
C3 C 0.5453(2) 0.0518(3) 0.68848(15) 0.0270(8) Uani 1 1 d . . . . .
H3 H 0.584444 -0.007546 0.698348 0.032 Uiso 1 1 calc R U . . .
F4 F 0.73676(17) 0.3698(3) 0.75453(15) 0.0895(12) Uani 1 1 d . U . . .
O4 O 0.42570(15) 0.39418(19) 0.75117(10) 0.0254(6) Uani 1 1 d . . . . .
C4 C 0.4952(2) 0.0832(3) 0.72788(14) 0.0200(7) Uani 1 1 d . . . . .
O5 O 0.31634(14) 0.30415(18) 0.56808(9) 0.0209(5) Uani 1 1 d . . . . .
C5 C 0.5108(2) 0.0330(3) 0.78615(14) 0.0185(7) Uani 1 1 d . . . . .
F5 F 0.72836(15) 0.2883(3) 0.82946(11) 0.0717(10) Uani 1 1 d . U . . .
O6 O 0.27956(16) 0.2909(2) 0.67673(10) 0.0283(6) Uani 1 1 d . . . . .
C6 C 0.5785(2) -0.0347(3) 0.80645(14) 0.0208(8) Uani 1 1 d . . . . .
H6 H 0.617510 -0.051427 0.782808 0.025 Uiso 1 1 calc R U . . .
F6 F 0.70700(18) 0.2004(3) 0.75115(15) 0.0930(12) Uani 1 1 d . U . . .
F9 F 0.23709(15) 0.25406(19) 0.45903(9) 0.0415(6) Uani 1 1 d . . . . .
C9 C 0.6705(2) -0.1975(3) 0.93628(16) 0.0327(9) Uani 1 1 d . . . . .
H9 H 0.716972 -0.245699 0.950291 0.039 Uiso 1 1 calc R U . . .
F8 F 0.21123(14) 0.42201(17) 0.47767(9) 0.0371(6) Uani 1 1 d . . . . .
C8 C 0.6613(2) -0.1526(3) 0.88295(16) 0.0282(9) Uani 1 1 d . . . . .
H8 H 0.701196 -0.169602 0.860021 0.034 Uiso 1 1 calc R U . . .
F7 F 0.11498(14) 0.2983(2) 0.47631(10) 0.0486(7) Uani 1 1 d . . . . .
C7 C 0.5919(2) -0.0805(3) 0.86200(14) 0.0203(8) Uani 1 1 d . . . . .
C10 C 0.6121(2) -0.1732(3) 0.97033(15) 0.0309(9) Uani 1 1 d . . . . .
H10 H 0.619365 -0.205422 1.007185 0.037 Uiso 1 1 calc R U . . .
C11 C 0.5453(2) -0.1044(3) 0.95167(15) 0.0275(9) Uani 1 1 d . . . . .
H11 H 0.506258 -0.088954 0.975437 0.033 Uiso 1 1 calc R U . . .
C12 C 0.5335(2) -0.0552(3) 0.89676(14) 0.0223(8) Uani 1 1 d . . . . .
C13 C 0.4645(2) 0.0166(3) 0.87520(15) 0.0251(8) Uani 1 1 d . . . . .
H13 H 0.425460 0.035491 0.898466 0.030 Uiso 1 1 calc R U . . .
C14 C 0.4535(2) 0.0590(3) 0.82160(14) 0.0248(8) Uani 1 1 d . . . . .
H14 H 0.406581 0.106711 0.807794 0.030 Uiso 1 1 calc R U . . .
C16 C 0.5978(2) 0.3240(3) 0.76236(15) 0.0260(8) Uani 1 1 d . . . . .
C15 C 0.6929(3) 0.2966(4) 0.77580(18) 0.0433(12) Uani 1 1 d . . . . .
C17 C 0.5591(2) 0.3402(3) 0.80735(15) 0.0282(9) Uani 1 1 d . . . . .
H17 H 0.590373 0.325507 0.844906 0.034 Uiso 1 1 calc R U . . .
C19 C 0.4364(2) 0.4035(3) 0.85047(14) 0.0218(8) Uani 1 1 d . . . . .
C18 C 0.4742(2) 0.3780(3) 0.79983(15) 0.0229(8) Uani 1 1 d . . . . .
C20 C 0.3563(2) 0.4476(3) 0.84145(15) 0.0226(8) Uani 1 1 d . . . . .
H20 H 0.326446 0.461535 0.803450 0.027 Uiso 1 1 calc R U . . .
C21 C 0.3164(2) 0.4730(3) 0.88735(16) 0.0253(8) Uani 1 1 d . . . . .
C22 C 0.2332(2) 0.5153(3) 0.87853(18) 0.0313(9) Uani 1 1 d . . . . .
H22 H 0.202500 0.530388 0.840868 0.038 Uiso 1 1 calc R U . . .
C23 C 0.1960(2) 0.5349(3) 0.92413(17) 0.0298(9) Uani 1 1 d . . . . .
H23 H 0.138972 0.561515 0.917633 0.036 Uiso 1 1 calc R U . . .
C24 C 0.2408(3) 0.5162(3) 0.98006(18) 0.0348(10) Uani 1 1 d . . . . .
H24 H 0.214389 0.531303 1.011160 0.042 Uiso 1 1 calc R U . . .
C25 C 0.3225(3) 0.4763(3) 0.99030(17) 0.0324(9) Uani 1 1 d . . . . .
H25 H 0.352933 0.464696 1.028378 0.039 Uiso 1 1 calc R U . . .
C26 C 0.3616(2) 0.4524(3) 0.94367(15) 0.0250(8) Uani 1 1 d . . . . .
C27 C 0.4447(2) 0.4075(3) 0.95200(16) 0.0304(9) Uani 1 1 d . . . . .
H27 H 0.475818 0.394066 0.989727 0.037 Uiso 1 1 calc R U . . .
C28 C 0.4809(2) 0.3830(3) 0.90694(15) 0.0275(8) Uani 1 1 d . . . . .
H28 H 0.536579 0.351979 0.913576 0.033 Uiso 1 1 calc R U . . .
C29 C 0.1989(2) 0.3171(3) 0.49205(16) 0.0308(8) Uani 1 1 d . . . . .
C30 C 0.2357(2) 0.2986(3) 0.55510(15) 0.0208(8) Uani 1 1 d . . . . .
C31B C 0.186(3) 0.280(4) 0.5799(18) 0.019(10) Uiso 0.190(5) 1 d . . P A 2
H31B H 0.130135 0.273236 0.557634 0.023 Uiso 0.190(5) 1 calc R U P A 2
C32B C 0.1929(17) 0.267(2) 0.6346(12) 0.006(6) Uiso 0.190(5) 1 d . . P A 2
C33 C 0.1416(3) 0.2641(4) 0.6890(2) 0.0219(11) Uani 0.810(5) 1 d D . P A 1
C34 C 0.0680(3) 0.2063(4) 0.6708(2) 0.0237(11) Uani 0.810(5) 1 d D . P A 1
H34 H 0.055400 0.176156 0.633321 0.028 Uiso 0.810(5) 1 calc R U P A 1
C35 C 0.0091(4) 0.1905(5) 0.7078(2) 0.0260(13) Uani 0.810(5) 1 d D . P A 1
C36 C -0.0652(3) 0.1275(4) 0.6912(2) 0.0324(13) Uani 0.810(5) 1 d D . P A 1
H36 H -0.078257 0.094863 0.654335 0.039 Uiso 0.810(5) 1 calc R U P A 1
C37 C -0.1191(3) 0.1129(4) 0.7278(2) 0.0400(14) Uani 0.810(5) 1 d D . P A 1
H37 H -0.169464 0.070002 0.716334 0.048 Uiso 0.810(5) 1 calc R U P A 1
C38 C -0.1001(3) 0.1615(5) 0.7827(3) 0.0380(14) Uani 0.810(5) 1 d D . P A 1
H38 H -0.137651 0.149860 0.807906 0.046 Uiso 0.810(5) 1 calc R U P A 1
C39 C -0.0293(3) 0.2244(4) 0.8001(2) 0.0340(13) Uani 0.810(5) 1 d D . P A 1
H39 H -0.018297 0.258428 0.836636 0.041 Uiso 0.810(5) 1 calc R U P A 1
C40 C 0.0285(3) 0.2386(4) 0.7628(2) 0.0279(12) Uani 0.810(5) 1 d D . P A 1
C41 C 0.1035(3) 0.3004(4) 0.7793(2) 0.0310(12) Uani 0.810(5) 1 d D . P A 1
H41 H 0.115320 0.335691 0.815564 0.037 Uiso 0.810(5) 1 calc R U P A 1
C42 C 0.1598(3) 0.3108(4) 0.7444(2) 0.0275(11) Uani 0.810(5) 1 d D . P A 1
H42 H 0.211760 0.349754 0.757271 0.033 Uiso 0.810(5) 1 calc R U P A 1
C43 C 0.4720(2) 0.5491(3) 0.58360(14) 0.0221(8) Uani 1 1 d . . . . .
C44 C 0.5132(2) 0.6193(3) 0.55156(16) 0.0271(8) Uani 1 1 d . . . . .
C45 C 0.5926(2) 0.5853(3) 0.54207(17) 0.0326(9) Uani 1 1 d . . . . .
H45 H 0.622604 0.630489 0.520541 0.039 Uiso 1 1 calc R U . . .
C46 C 0.6267(2) 0.4867(3) 0.56394(16) 0.0313(9) Uani 1 1 d . . . . .
H46 H 0.680948 0.463198 0.558475 0.038 Uiso 1 1 calc R U . . .
C47 C 0.5798(2) 0.4212(3) 0.59459(16) 0.0290(9) Uani 1 1 d . . . . .
H47 H 0.603327 0.352420 0.609258 0.035 Uiso 1 1 calc R U . . .
C48 C 0.4750(3) 0.7215(3) 0.52999(17) 0.0337(10) Uani 1 1 d . . . . .
H48 H 0.503085 0.767990 0.507878 0.040 Uiso 1 1 calc R U . . .
C49 C 0.3995(3) 0.7522(3) 0.54075(16) 0.0307(9) Uani 1 1 d . . . . .
H49 H 0.374377 0.819748 0.525474 0.037 Uiso 1 1 calc R U . . .
C50 C 0.3561(2) 0.6853(3) 0.57471(14) 0.0229(7) Uani 1 1 d . . . . .
C51 C 0.3924(2) 0.5842(3) 0.59678(14) 0.0203(7) Uani 1 1 d . . . . .
C52 C 0.2799(2) 0.7169(3) 0.58996(15) 0.0246(8) Uani 1 1 d . . . . .
H52 H 0.252736 0.783876 0.575477 0.030 Uiso 1 1 calc R U . . .
C53 C 0.2445(2) 0.6529(3) 0.62522(16) 0.0251(8) Uani 1 1 d . . . . .
H53 H 0.193089 0.674591 0.635828 0.030 Uiso 1 1 calc R U . . .
C54 C 0.2853(2) 0.5541(3) 0.64567(15) 0.0240(8) Uani 1 1 d . . . . .
H54 H 0.260746 0.510302 0.670885 0.029 Uiso 1 1 calc R U . . .
C35A C 0.0567(11) 0.2521(15) 0.7493(7) 0.014(5) Uiso 0.190(5) 1 d D . P A 2
C36A C 0.0550(11) 0.2945(15) 0.8031(7) 0.027(5) Uiso 0.190(5) 1 d D . P A 2
H36A H 0.101703 0.337712 0.822378 0.032 Uiso 0.190(5) 1 calc R U P A 2
C37A C -0.0119(12) 0.2758(18) 0.8288(9) 0.036(6) Uiso 0.190(5) 1 d D . P A 2
H37A H -0.013553 0.307004 0.864950 0.044 Uiso 0.190(5) 1 calc R U P A 2
C38A C -0.0783(15) 0.208(2) 0.7995(9) 0.034(7) Uiso 0.190(5) 1 d D . P A 2
H38A H -0.124805 0.194071 0.817258 0.041 Uiso 0.190(5) 1 calc R U P A 2
C39A C -0.0804(12) 0.1627(18) 0.7476(8) 0.034(6) Uiso 0.190(5) 1 d D . P A 2
H39A H -0.127121 0.117734 0.729848 0.041 Uiso 0.190(5) 1 calc R U P A 2
C40A C -0.0107(14) 0.183(3) 0.7198(9) 0.029(9) Uiso 0.190(5) 1 d D . P A 2
C41A C -0.0126(10) 0.1489(14) 0.6638(7) 0.021(5) Uiso 0.190(5) 1 d D . P A 2
H41A H -0.059351 0.106147 0.644024 0.026 Uiso 0.190(5) 1 calc R U P A 2
C42A C 0.0514(9) 0.1760(14) 0.6373(7) 0.013(4) Uiso 0.190(5) 1 d D . P A 2
H42A H 0.047852 0.155628 0.598641 0.016 Uiso 0.190(5) 1 calc R U P A 2
C33A C 0.1242(11) 0.2351(15) 0.6676(7) 0.010(5) Uiso 0.190(5) 1 d D . P A 2
C34A C 0.1270(11) 0.2726(15) 0.7212(8) 0.015(4) Uiso 0.190(5) 1 d D . P A 2
H34A H 0.175494 0.312701 0.740568 0.019 Uiso 0.190(5) 1 calc R U P A 2
C32A C 0.2063(4) 0.2785(5) 0.6531(3) 0.0183(14) Uani 0.810(5) 1 d . . P A 1
C31A C 0.1770(6) 0.2828(7) 0.5920(4) 0.0212(18) Uani 0.810(5) 1 d . . P A 1
H31A H 0.117816 0.275028 0.575953 0.025 Uiso 0.810(5) 1 calc R U P A 1

loop_
_atom_site_aniso_label
_atom_site_aniso_U_11
_atom_site_aniso_U_22
_atom_site_aniso_U_33
_atom_site_aniso_U_23
_atom_site_aniso_U_13
_atom_site_aniso_U_12
Nd1 0.01907(10) 0.02233(9) 0.01686(9) 0.00430(9) 0.00514(7) 0.00515(9)
C1 0.039(2) 0.040(2) 0.026(2) 0.0071(18) 0.0096(19) 0.019(2)
F1 0.0396(15) 0.0717(18) 0.0495(16) -0.0009(13) 0.0254(13) 0.0062(13)
N1 0.0211(16) 0.0209(15) 0.0226(16) 0.0059(12) 0.0065(13) 0.0053(12)
O1 0.0234(13) 0.0244(12) 0.0194(12) 0.0033(11) 0.0049(10) 0.0061(11)
F2 0.090(2) 0.0734(19) 0.0402(15) 0.0266(14) 0.0367(15) 0.0625(17)
N2 0.0165(15) 0.0197(15) 0.0217(16) -0.0023(12) 0.0025(12) 0.0013(12)
O2 0.0199(13) 0.0250(14) 0.0251(13) 0.0051(10) 0.0068(11) 0.0056(10)
C2 0.022(2) 0.028(2) 0.0205(19) 0.0005(15) 0.0024(16) 0.0055(16)
O3 0.0210(13) 0.0370(15) 0.0221(13) -0.0010(12) 0.0046(11) 0.0000(12)
F3 0.0617(17) 0.0553(16) 0.0249(13) -0.0074(11) 0.0122(12) 0.0168(13)
C3 0.030(2) 0.029(2) 0.0216(19) 0.0045(16) 0.0052(17) 0.0159(17)
F4 0.0288(16) 0.144(3) 0.098(3) 0.047(2) 0.0186(16) -0.0051(18)
O4 0.0284(14) 0.0276(13) 0.0208(14) 0.0026(11) 0.0064(12) 0.0075(11)
C4 0.0181(19) 0.0214(18) 0.0196(18) 0.0025(14) 0.0020(15) 0.0001(15)
O5 0.0157(13) 0.0239(13) 0.0225(12) 0.0031(10) 0.0028(10) 0.0031(10)
C5 0.0199(19) 0.0172(17) 0.0169(17) 0.0013(14) 0.0007(15) -0.0024(14)
F5 0.0278(14) 0.148(3) 0.0360(15) 0.0013(17) 0.0005(12) 0.0217(17)
O6 0.0228(15) 0.0363(15) 0.0274(14) 0.0086(11) 0.0091(12) 0.0072(11)
C6 0.0212(19) 0.0202(18) 0.0205(19) 0.0000(15) 0.0033(15) -0.0021(15)
F6 0.0401(16) 0.108(3) 0.119(3) -0.060(2) -0.0114(17) 0.0302(17)
F9 0.0537(16) 0.0415(14) 0.0274(12) -0.0040(11) 0.0040(11) 0.0043(12)
C9 0.033(2) 0.028(2) 0.032(2) 0.0092(17) -0.0052(18) 0.0039(17)
F8 0.0349(13) 0.0325(13) 0.0392(13) 0.0143(10) -0.0030(11) 0.0005(10)
C8 0.025(2) 0.028(2) 0.029(2) 0.0009(16) 0.0005(17) -0.0002(16)
F7 0.0267(13) 0.0713(18) 0.0407(14) 0.0025(13) -0.0086(11) -0.0164(12)
C7 0.0210(19) 0.0154(17) 0.0217(18) 0.0008(14) -0.0020(15) -0.0060(14)
C10 0.035(2) 0.033(2) 0.0208(19) 0.0099(18) -0.0046(17) -0.0095(19)
C11 0.030(2) 0.030(2) 0.0204(19) 0.0016(16) 0.0007(17) -0.0098(17)
C12 0.024(2) 0.0176(17) 0.0227(19) 0.0005(15) -0.0009(16) -0.0070(15)
C13 0.024(2) 0.030(2) 0.0223(19) -0.0005(16) 0.0071(16) -0.0026(16)
C14 0.022(2) 0.030(2) 0.0211(19) 0.0052(16) 0.0020(16) 0.0055(16)
C16 0.0202(19) 0.032(2) 0.025(2) -0.0016(17) 0.0037(16) 0.0002(17)
C15 0.021(2) 0.076(4) 0.032(2) -0.009(2) 0.0027(19) 0.008(2)
C17 0.023(2) 0.038(2) 0.0225(19) 0.0000(17) 0.0011(16) 0.0025(17)
C19 0.023(2) 0.0209(18) 0.0212(19) -0.0015(15) 0.0033(16) -0.0026(15)
C18 0.027(2) 0.0206(18) 0.022(2) 0.0016(15) 0.0072(17) -0.0010(15)
C20 0.027(2) 0.0182(18) 0.0232(19) 0.0000(15) 0.0070(16) -0.0031(15)
C21 0.027(2) 0.0156(17) 0.034(2) -0.0024(15) 0.0084(17) -0.0030(15)
C22 0.031(2) 0.0214(19) 0.044(2) -0.0029(17) 0.0136(19) -0.0028(16)
C23 0.026(2) 0.0182(18) 0.049(3) -0.0026(18) 0.0180(19) -0.0021(16)
C24 0.042(3) 0.024(2) 0.045(3) -0.0105(18) 0.025(2) -0.0117(18)
C25 0.040(3) 0.030(2) 0.031(2) -0.0046(17) 0.0145(19) -0.0122(18)
C26 0.027(2) 0.0212(18) 0.028(2) -0.0037(15) 0.0086(17) -0.0106(16)
C27 0.029(2) 0.039(2) 0.023(2) -0.0004(17) 0.0049(17) -0.0038(18)
C28 0.025(2) 0.031(2) 0.026(2) 0.0005(16) 0.0041(17) -0.0008(16)
C29 0.025(2) 0.030(2) 0.035(2) -0.0006(19) 0.0016(17) -0.0018(18)
C30 0.021(2) 0.0139(18) 0.0252(19) 0.0023(14) -0.0010(16) 0.0021(14)
C33 0.017(3) 0.023(3) 0.024(3) 0.007(2) 0.002(2) 0.004(2)
C34 0.022(3) 0.024(2) 0.025(3) 0.004(2) 0.005(2) 0.0064(19)
C35 0.019(3) 0.022(3) 0.037(3) 0.013(3) 0.007(3) 0.005(2)
C36 0.025(3) 0.027(3) 0.046(3) 0.005(2) 0.008(2) 0.002(2)
C37 0.024(3) 0.037(3) 0.062(4) 0.012(3) 0.015(3) -0.001(2)
C38 0.023(3) 0.045(4) 0.050(4) 0.021(3) 0.017(3) 0.012(3)
C39 0.023(3) 0.040(3) 0.041(3) 0.017(3) 0.011(3) 0.013(2)
C40 0.021(3) 0.031(3) 0.034(3) 0.016(2) 0.011(2) 0.008(2)
C41 0.028(3) 0.036(3) 0.028(3) 0.009(2) 0.005(2) 0.006(2)
C42 0.021(2) 0.034(3) 0.028(3) 0.007(2) 0.007(2) 0.000(2)
C43 0.0218(19) 0.0261(19) 0.0193(18) 0.0023(15) 0.0064(15) 0.0023(15)
C44 0.028(2) 0.027(2) 0.029(2) 0.0057(16) 0.0123(17) 0.0036(16)
C45 0.034(2) 0.029(2) 0.039(2) 0.0066(18) 0.0170(19) -0.0020(18)
C46 0.026(2) 0.034(2) 0.038(2) 0.0076(18) 0.0180(18) 0.0065(17)
C47 0.026(2) 0.029(2) 0.034(2) 0.0067(17) 0.0101(18) 0.0099(16)
C48 0.043(3) 0.026(2) 0.037(2) 0.0105(17) 0.018(2) 0.0045(18)
C49 0.040(2) 0.0227(19) 0.030(2) 0.0076(16) 0.0096(19) 0.0069(17)
C50 0.0243(19) 0.0205(17) 0.0225(18) -0.0021(16) 0.0015(15) 0.0019(16)
C51 0.0226(19) 0.0199(18) 0.0171(18) 0.0006(14) 0.0010(15) -0.0008(14)
C52 0.024(2) 0.0193(18) 0.030(2) -0.0059(15) 0.0032(17) 0.0022(15)
C53 0.0141(18) 0.027(2) 0.034(2) -0.0068(16) 0.0036(16) 0.0038(14)
C54 0.0182(19) 0.0256(19) 0.029(2) -0.0025(16) 0.0061(16) -0.0012(15)
C32A 0.020(3) 0.020(3) 0.012(3) 0.003(2) -0.002(3) 0.003(2)
C31A 0.015(3) 0.024(3) 0.026(5) 0.007(3) 0.009(3) 0.002(2)

loop_
_atom_type_symbol
_atom_type_description
_atom_type_scat_dispersion_real
_atom_type_scat_dispersion_imag
_atom_type_scat_source
C C 0.0033 0.0016 'International Tables Vol C Tables 4.2.6.8 and 6.1.1.4'
H H 0.0000 0.0000 'International Tables Vol C Tables 4.2.6.8 and 6.1.1.4'
F F 0.0171 0.0103 'International Tables Vol C Tables 4.2.6.8 and 6.1.1.4'
N N 0.0061 0.0033 'International Tables Vol C Tables 4.2.6.8 and 6.1.1.4'
Nd Nd -0.1943 3.0179 'International Tables Vol C Tables 4.2.6.8 and 6.1.1.4'
O O 0.0106 0.0060 'International Tables Vol C Tables 4.2.6.8 and 6.1.1.4'

loop_
_geom_angle_atom_site_label_1
_geom_angle_atom_site_label_2
_geom_angle_atom_site_label_3
_geom_angle
_geom_angle_site_symmetry_1
_geom_angle_site_symmetry_3
_geom_angle_publ_flag
N1 Nd1 N2 62.33(8) . . y
O1 Nd1 N1 80.62(8) . . y
O1 Nd1 N2 135.85(8) . . y
O1 Nd1 O2 71.02(8) . . y
O1 Nd1 O3 74.63(8) . . y
O1 Nd1 O5 82.17(7) . . y
O2 Nd1 N1 141.36(8) . . y
O2 Nd1 N2 152.73(8) . . y
O2 Nd1 O3 76.71(8) . . y
O2 Nd1 O5 114.79(8) . . y
O3 Nd1 N1 70.72(8) . . y
O3 Nd1 N2 111.12(8) . . y
O3 Nd1 O5 149.11(7) . . y
O4 Nd1 N1 108.06(9) . . y
O4 Nd1 O1 137.93(8) . . y
O4 Nd1 N2 79.56(8) . . y
O4 Nd1 O2 78.89(8) . . y
O4 Nd1 O3 70.25(8) . . y
O4 Nd1 O5 138.28(8) . . y
O4 Nd1 O6 75.16(9) . . y
O5 Nd1 N1 85.76(8) . . y
O5 Nd1 N2 72.50(8) . . y
O6 Nd1 N1 141.59(8) . . y
O6 Nd1 O1 123.48(8) . . y
O6 Nd1 N2 81.47(8) . . y
O6 Nd1 O2 77.00(8) . . y
O6 Nd1 O3 139.74(8) . . y
O6 Nd1 O5 70.62(8) . . y
F1 C1 C2 110.8(3) . . ?
F2 C1 F1 106.8(3) . . ?
F2 C1 C2 114.8(3) . . ?
F2 C1 F3 106.8(3) . . ?
F3 C1 F1 105.6(3) . . ?
F3 C1 C2 111.5(3) . . ?
C43 N1 Nd1 121.4(2) . . ?
C47 N1 Nd1 121.2(2) . . ?
C47 N1 C43 117.5(3) . . ?
C2 O1 Nd1 130.2(2) . . ?
C51 N2 Nd1 119.3(2) . . ?
C54 N2 Nd1 122.5(2) . . ?
C54 N2 C51 117.7(3) . . ?
C4 O2 Nd1 132.8(2) . . ?
O1 C2 C1 112.9(3) . . ?
O1 C2 C3 129.6(3) . . ?
C3 C2 C1 117.4(3) . . ?
C16 O3 Nd1 130.7(2) . . ?
C2 C3 H3 118.4 . . ?
C2 C3 C4 123.2(3) . . ?
C4 C3 H3 118.4 . . ?
C18 O4 Nd1 133.9(2) . . ?
O2 C4 C3 122.4(3) . . ?
O2 C4 C5 117.1(3) . . ?
C3 C4 C5 120.5(3) . . ?
C30 O5 Nd1 133.3(2) . . ?
C6 C5 C4 122.7(3) . . ?
C6 C5 C14 119.3(3) . . ?
C14 C5 C4 118.0(3) . . ?
C32B O6 Nd1 130.4(10) . . ?
C32A O6 Nd1 142.4(3) . . ?
C5 C6 H6 119.3 . . ?
C5 C6 C7 121.4(3) . . ?
C7 C6 H6 119.3 . . ?
C8 C9 H9 119.7 . . ?
C8 C9 C10 120.6(4) . . ?
C10 C9 H9 119.7 . . ?
C9 C8 H8 120.1 . . ?
C9 C8 C7 119.7(4) . . ?
C7 C8 H8 120.1 . . ?
C6 C7 C8 121.7(3) . . ?
C12 C7 C6 118.8(3) . . ?
C12 C7 C8 119.5(3) . . ?
C9 C10 H10 119.4 . . ?
C11 C10 C9 121.1(3) . . ?
C11 C10 H10 119.4 . . ?
C10 C11 H11 119.9 . . ?
C10 C11 C12 120.3(4) . . ?
C12 C11 H11 119.9 . . ?
C7 C12 C11 118.7(3) . . ?
C7 C12 C13 118.8(3) . . ?
C13 C12 C11 122.4(3) . . ?
C12 C13 H13 119.6 . . ?
C14 C13 C12 120.8(3) . . ?
C14 C13 H13 119.6 . . ?
C5 C14 H14 119.6 . . ?
C13 C14 C5 120.9(3) . . ?
C13 C14 H14 119.6 . . ?
O3 C16 C15 113.4(3) . . ?
O3 C16 C17 128.9(3) . . ?
C17 C16 C15 117.7(3) . . ?
F4 C15 F6 105.2(4) . . ?
F4 C15 C16 111.6(4) . . ?
F5 C15 F4 106.4(4) . . ?
F5 C15 F6 106.8(4) . . ?
F5 C15 C16 115.8(3) . . ?
F6 C15 C16 110.4(3) . . ?
C16 C17 H17 118.9 . . ?
C16 C17 C18 122.2(3) . . ?
C18 C17 H17 118.9 . . ?
C20 C19 C18 118.7(3) . . ?
C20 C19 C28 119.2(3) . . ?
C28 C19 C18 122.1(3) . . ?
O4 C18 C17 123.5(3) . . ?
O4 C18 C19 115.9(3) . . ?
C17 C18 C19 120.5(3) . . ?
C19 C20 H20 119.2 . . ?
C19 C20 C21 121.7(3) . . ?
C21 C20 H20 119.2 . . ?
C22 C21 C20 122.2(4) . . ?
C22 C21 C26 119.2(3) . . ?
C26 C21 C20 118.6(3) . . ?
C21 C22 H22 119.9 . . ?
C23 C22 C21 120.2(4) . . ?
C23 C22 H22 119.9 . . ?
C22 C23 H23 119.6 . . ?
C22 C23 C24 120.9(4) . . ?
C24 C23 H23 119.6 . . ?
C23 C24 H24 119.8 . . ?
C25 C24 C23 120.5(4) . . ?
C25 C24 H24 119.8 . . ?
C24 C25 H25 120.1 . . ?
C24 C25 C26 119.7(4) . . ?
C26 C25 H25 120.1 . . ?
C21 C26 C25 119.5(3) . . ?
C27 C26 C21 118.7(3) . . ?
C27 C26 C25 121.8(4) . . ?
C26 C27 H27 119.4 . . ?
C28 C27 C26 121.3(4) . . ?
C28 C27 H27 119.4 . . ?
C19 C28 H28 119.8 . . ?
C27 C28 C19 120.5(4) . . ?
C27 C28 H28 119.8 . . ?
F9 C29 F8 106.1(3) . . ?
F9 C29 F7 107.1(3) . . ?
F9 C29 C30 112.0(3) . . ?
F8 C29 C30 110.4(3) . . ?
F7 C29 F8 106.4(3) . . ?
F7 C29 C30 114.3(3) . . ?
O5 C30 C29 113.5(3) . . ?
O5 C30 C31A 128.7(4) . . ?
C31B C30 O5 133(3) . . ?
C31B C30 C29 113(3) . . ?
C31A C30 C29 117.8(5) . . ?
C30 C31B H31B 114.7 . . ?
C30 C31B C32B 131(4) . . ?
C32B C31B H31B 114.7 . . ?
C31B C32B O6 120(3) . . ?
C31B C32B C33A 130(3) . . ?
C33A C32B O6 110.6(18) . . ?
C34 C33 C42 119.8(4) . . ?
C34 C33 C32A 122.5(5) . . ?
C42 C33 C32A 117.6(4) . . ?
C33 C34 H34 119.7 . . ?
C33 C34 C35 120.5(4) . . ?
C35 C34 H34 119.7 . . ?
C36 C35 C34 121.7(5) . . ?
C36 C35 C40 119.7(6) . . ?
C40 C35 C34 118.5(5) . . ?
C35 C36 H36 119.9 . . ?
C37 C36 C35 120.2(5) . . ?
C37 C36 H36 119.9 . . ?
C36 C37 H37 119.9 . . ?
C36 C37 C38 120.1(5) . . ?
C38 C37 H37 119.9 . . ?
C37 C38 H38 119.3 . . ?
C39 C38 C37 121.4(5) . . ?
C39 C38 H38 119.3 . . ?
C38 C39 H39 120.4 . . ?
C38 C39 C40 119.1(5) . . ?
C40 C39 H39 120.4 . . ?
C35 C40 C39 119.4(5) . . ?
C41 C40 C35 119.3(5) . . ?
C41 C40 C39 121.3(5) . . ?
C40 C41 H41 119.4 . . ?
C42 C41 C40 121.2(5) . . ?
C42 C41 H41 119.4 . . ?
C33 C42 H42 119.7 . . ?
C41 C42 C33 120.6(5) . . ?
C41 C42 H42 119.7 . . ?
N1 C43 C44 123.3(3) . . ?
N1 C43 C51 117.8(3) . . ?
C44 C43 C51 118.9(3) . . ?
C43 C44 C48 120.5(3) . . ?
C45 C44 C43 117.4(3) . . ?
C45 C44 C48 122.1(3) . . ?
C44 C45 H45 120.1 . . ?
C46 C45 C44 119.8(3) . . ?
C46 C45 H45 120.1 . . ?
C45 C46 H46 120.7 . . ?
C45 C46 C47 118.5(3) . . ?
C47 C46 H46 120.7 . . ?
N1 C47 C46 123.5(3) . . ?
N1 C47 H47 118.3 . . ?
C46 C47 H47 118.3 . . ?
C44 C48 H48 119.8 . . ?
C49 C48 C44 120.4(3) . . ?
C49 C48 H48 119.8 . . ?
C48 C49 H49 119.3 . . ?
C48 C49 C50 121.3(3) . . ?
C50 C49 H49 119.3 . . ?
C51 C50 C49 119.6(3) . . ?
C52 C50 C49 123.4(3) . . ?
C52 C50 C51 117.0(3) . . ?
N2 C51 C43 118.2(3) . . ?
N2 C51 C50 122.6(3) . . ?
C50 C51 C43 119.2(3) . . ?
C50 C52 H52 119.7 . . ?
C53 C52 C50 120.6(3) . . ?
C53 C52 H52 119.7 . . ?
C52 C53 H53 120.6 . . ?
C52 C53 C54 118.7(3) . . ?
C54 C53 H53 120.6 . . ?
N2 C54 C53 123.4(3) . . ?
N2 C54 H54 118.3 . . ?
C53 C54 H54 118.3 . . ?
C36A C35A C40A 120.8(13) . . ?
C36A C35A C34A 122.4(15) . . ?
C40A C35A C34A 116.7(13) . . ?
C35A C36A H36A 119.0 . . ?
C37A C36A C35A 121.9(16) . . ?
C37A C36A H36A 119.0 . . ?
C36A C37A H37A 121.5 . . ?
C36A C37A C38A 117.0(17) . . ?
C38A C37A H37A 121.5 . . ?
C37A C38A H38A 117.8 . . ?
C39A C38A C37A 124.4(19) . . ?
C39A C38A H38A 117.8 . . ?
C38A C39A H39A 120.6 . . ?
C38A C39A C40A 118.8(17) . . ?
C40A C39A H39A 120.6 . . ?
C35A C40A C39A 116.9(14) . . ?
C41A C40A C35A 120.7(14) . . ?
C41A C40A C39A 122.0(15) . . ?
C40A C41A H41A 119.7 . . ?
C42A C41A C40A 120.7(15) . . ?
C42A C41A H41A 119.7 . . ?
C41A C42A H42A 119.9 . . ?
C41A C42A C33A 120.2(15) . . ?
C33A C42A H42A 119.9 . . ?
C42A C33A C32B 117.6(15) . . ?
C34A C33A C32B 121.5(15) . . ?
C34A C33A C42A 120.5(15) . . ?
C35A C34A H34A 119.7 . . ?
C33A C34A C35A 120.7(15) . . ?
C33A C34A H34A 119.7 . . ?
O6 C32A C33 118.3(5) . . ?
O6 C32A C31A 123.4(6) . . ?
C31A C32A C33 118.2(6) . . ?
C30 C31A C32A 121.1(7) . . ?
C30 C31A H31A 119.5 . . ?
C32A C31A H31A 119.5 . . ?

loop_
_geom_bond_atom_site_label_1
_geom_bond_atom_site_label_2
_geom_bond_distance
_geom_bond_site_symmetry_2
_geom_bond_publ_flag
Nd1 N1 2.612(3) . y
Nd1 O1 2.405(2) . y
Nd1 N2 2.644(3) . y
Nd1 O2 2.411(2) . y
Nd1 O3 2.418(2) . y
Nd1 O4 2.378(2) . y
Nd1 O5 2.440(2) . y
Nd1 O6 2.394(2) . y
C1 F1 1.337(5) . ?
C1 F2 1.327(4) . ?
C1 C2 1.525(5) . ?
C1 F3 1.333(4) . ?
N1 C43 1.354(4) . ?
N1 C47 1.329(4) . ?
O1 C2 1.268(4) . ?
N2 C51 1.367(4) . ?
N2 C54 1.324(4) . ?
O2 C4 1.262(4) . ?
C2 C3 1.374(5) . ?
O3 C16 1.254(4) . ?
C3 H3 0.9500 . ?
C3 C4 1.416(5) . ?
F4 C15 1.300(5) . ?
O4 C18 1.273(4) . ?
C4 C5 1.495(4) . ?
O5 C30 1.266(4) . ?
C5 C6 1.365(5) . ?
C5 C14 1.414(5) . ?
F5 C15 1.296(5) . ?
O6 C32B 1.56(3) . ?
O6 C32A 1.200(6) . ?
C6 H6 0.9500 . ?
C6 C7 1.416(5) . ?
F6 C15 1.347(5) . ?
F9 C29 1.337(4) . ?
C9 H9 0.9500 . ?
C9 C8 1.368(5) . ?
C9 C10 1.397(5) . ?
F8 C29 1.341(4) . ?
C8 H8 0.9500 . ?
C8 C7 1.419(5) . ?
F7 C29 1.338(4) . ?
C7 C12 1.413(5) . ?
C10 H10 0.9500 . ?
C10 C11 1.356(5) . ?
C11 H11 0.9500 . ?
C11 C12 1.420(5) . ?
C12 C13 1.416(5) . ?
C13 H13 0.9500 . ?
C13 C14 1.360(5) . ?
C14 H14 0.9500 . ?
C16 C15 1.526(5) . ?
C16 C17 1.368(5) . ?
C17 H17 0.9500 . ?
C17 C18 1.411(5) . ?
C19 C18 1.499(5) . ?
C19 C20 1.365(5) . ?
C19 C28 1.412(5) . ?
C20 H20 0.9500 . ?
C20 C21 1.418(5) . ?
C21 C22 1.402(5) . ?
C21 C26 1.413(5) . ?
C22 H22 0.9500 . ?
C22 C23 1.372(5) . ?
C23 H23 0.9500 . ?
C23 C24 1.399(6) . ?
C24 H24 0.9500 . ?
C24 C25 1.368(5) . ?
C25 H25 0.9500 . ?
C25 C26 1.423(5) . ?
C26 C27 1.412(5) . ?
C27 H27 0.9500 . ?
C27 C28 1.363(5) . ?
C28 H28 0.9500 . ?
C29 C30 1.518(5) . ?
C30 C31B 1.11(4) . ?
C30 C31A 1.435(9) . ?
C31B H31B 0.9500 . ?
C31B C32B 1.30(4) . ?
C32B C33A 1.53(3) . ?
C33 C34 1.362(6) . ?
C33 C42 1.416(7) . ?
C33 C32A 1.490(7) . ?
C34 H34 0.9500 . ?
C34 C35 1.440(8) . ?
C35 C36 1.400(7) . ?
C35 C40 1.414(7) . ?
C36 H36 0.9500 . ?
C36 C37 1.367(7) . ?
C37 H37 0.9500 . ?
C37 C38 1.414(8) . ?
C38 H38 0.9500 . ?
C38 C39 1.357(8) . ?
C39 H39 0.9500 . ?
C39 C40 1.427(7) . ?
C40 C41 1.401(7) . ?
C41 H41 0.9500 . ?
C41 C42 1.361(6) . ?
C42 H42 0.9500 . ?
C43 C44 1.402(5) . ?
C43 C51 1.442(5) . ?
C44 C45 1.401(5) . ?
C44 C48 1.427(5) . ?
C45 H45 0.9500 . ?
C45 C46 1.371(5) . ?
C46 H46 0.9500 . ?
C46 C47 1.403(5) . ?
C47 H47 0.9500 . ?
C48 H48 0.9500 . ?
C48 C49 1.342(5) . ?
C49 H49 0.9500 . ?
C49 C50 1.429(5) . ?
C50 C51 1.409(5) . ?
C50 C52 1.401(5) . ?
C52 H52 0.9500 . ?
C52 C53 1.356(5) . ?
C53 H53 0.9500 . ?
C53 C54 1.400(5) . ?
C54 H54 0.9500 . ?
C35A C36A 1.393(16) . ?
C35A C40A 1.427(16) . ?
C35A C34A 1.453(16) . ?
C36A H36A 0.9500 . ?
C36A C37A 1.365(17) . ?
C37A H37A 0.9500 . ?
C37A C38A 1.405(17) . ?
C38A H38A 0.9500 . ?
C38A C39A 1.357(17) . ?
C39A H39A 0.9500 . ?
C39A C40A 1.439(17) . ?
C40A C41A 1.401(16) . ?
C41A H41A 0.9500 . ?
C41A C42A 1.355(15) . ?
C42A H42A 0.9500 . ?
C42A C33A 1.429(16) . ?
C33A C34A 1.354(15) . ?
C34A H34A 0.9500 . ?
C32A C31A 1.442(10) . ?
C31A H31A 0.9500 . ?

loop_
_geom_torsion_atom_site_label_1
_geom_torsion_atom_site_label_2
_geom_torsion_atom_site_label_3
_geom_torsion_atom_site_label_4
_geom_torsion
_geom_torsion_site_symmetry_1
_geom_torsion_site_symmetry_2
_geom_torsion_site_symmetry_3
_geom_torsion_site_symmetry_4
_geom_torsion_publ_flag
Nd1 N1 C43 C44 -176.5(3) . . . . ?
Nd1 N1 C43 C51 5.1(4) . . . . ?
Nd1 N1 C47 C46 177.8(3) . . . . ?
Nd1 O1 C2 C1 -159.6(2) . . . . ?
Nd1 O1 C2 C3 18.4(6) . . . . ?
Nd1 N2 C51 C43 -10.0(4) . . . . ?
Nd1 N2 C51 C50 171.8(2) . . . . ?
Nd1 N2 C54 C53 -170.9(3) . . . . ?
Nd1 O2 C4 C3 -34.4(5) . . . . ?
Nd1 O2 C4 C5 145.4(2) . . . . ?
Nd1 O3 C16 C15 161.5(3) . . . . ?
Nd1 O3 C16 C17 -18.9(6) . . . . ?
Nd1 O4 C18 C17 26.4(5) . . . . ?
Nd1 O4 C18 C19 -154.6(2) . . . . ?
Nd1 O5 C30 C29 166.4(2) . . . . ?
Nd1 O5 C30 C31B -16(3) . . . . ?
Nd1 O5 C30 C31A -10.4(6) . . . . ?
Nd1 O6 C32B C31B -13(3) . . . . ?
Nd1 O6 C32B C33A 170.1(9) . . . . ?
Nd1 O6 C32A C33 -179.6(3) . . . . ?
Nd1 O6 C32A C31A -3.1(9) . . . . ?
C1 C2 C3 C4 178.4(4) . . . . ?
F1 C1 C2 O1 64.4(4) . . . . ?
F1 C1 C2 C3 -113.8(4) . . . . ?
N1 C43 C44 C45 -1.7(6) . . . . ?
N1 C43 C44 C48 178.6(3) . . . . ?
N1 C43 C51 N2 3.4(5) . . . . ?
N1 C43 C51 C50 -178.3(3) . . . . ?
O1 C2 C3 C4 0.6(7) . . . . ?
F2 C1 C2 O1 -174.6(3) . . . . ?
F2 C1 C2 C3 7.2(5) . . . . ?
O2 C4 C5 C6 -172.4(3) . . . . ?
O2 C4 C5 C14 6.5(5) . . . . ?
C2 C3 C4 O2 6.8(6) . . . . ?
C2 C3 C4 C5 -173.0(3) . . . . ?
O3 C16 C15 F4 59.5(5) . . . . ?
O3 C16 C15 F5 -178.6(4) . . . . ?
O3 C16 C15 F6 -57.1(5) . . . . ?
O3 C16 C17 C18 -6.9(7) . . . . ?
F3 C1 C2 O1 -52.9(4) . . . . ?
F3 C1 C2 C3 128.9(4) . . . . ?
C3 C4 C5 C6 7.5(5) . . . . ?
C3 C4 C5 C14 -173.7(3) . . . . ?
C4 C5 C6 C7 179.6(3) . . . . ?
C4 C5 C14 C13 -179.5(3) . . . . ?
O5 C30 C31B C32B 7(7) . . . . ?
O5 C30 C31A C32A 4.4(10) . . . . ?
C5 C6 C7 C8 178.8(3) . . . . ?
C5 C6 C7 C12 0.1(5) . . . . ?
O6 C32B C33A C42A -159.7(15) . . . . ?
O6 C32B C33A C34A 28(3) . . . . ?
O6 C32A C31A C30 2.3(10) . . . . ?
C6 C5 C14 C13 -0.7(5) . . . . ?
C6 C7 C12 C11 177.8(3) . . . . ?
C6 C7 C12 C13 -1.2(5) . . . . ?
F9 C29 C30 O5 50.1(4) . . . . ?
F9 C29 C30 C31B -128(2) . . . . ?
F9 C29 C30 C31A -132.7(5) . . . . ?
C9 C8 C7 C6 -178.1(3) . . . . ?
C9 C8 C7 C12 0.5(5) . . . . ?
C9 C10 C11 C12 -0.1(6) . . . . ?
F8 C29 C30 O5 -67.9(4) . . . . ?
F8 C29 C30 C31B 114(2) . . . . ?
F8 C29 C30 C31A 109.3(5) . . . . ?
C8 C9 C10 C11 -0.3(6) . . . . ?
C8 C7 C12 C11 -0.9(5) . . . . ?
C8 C7 C12 C13 -179.9(3) . . . . ?
F7 C29 C30 O5 172.2(3) . . . . ?
F7 C29 C30 C31B -6(2) . . . . ?
F7 C29 C30 C31A -10.6(6) . . . . ?
C7 C12 C13 C14 1.3(5) . . . . ?
C10 C9 C8 C7 0.1(6) . . . . ?
C10 C11 C12 C7 0.7(5) . . . . ?
C10 C11 C12 C13 179.6(3) . . . . ?
C11 C12 C13 C14 -177.6(3) . . . . ?
C12 C13 C14 C5 -0.4(5) . . . . ?
C14 C5 C6 C7 0.8(5) . . . . ?
C16 C17 C18 O4 4.0(6) . . . . ?
C16 C17 C18 C19 -175.0(3) . . . . ?
C15 C16 C17 C18 172.7(4) . . . . ?
C17 C16 C15 F4 -120.2(4) . . . . ?
C17 C16 C15 F5 1.7(6) . . . . ?
C17 C16 C15 F6 123.2(4) . . . . ?
C19 C20 C21 C22 -178.1(3) . . . . ?
C19 C20 C21 C26 0.3(5) . . . . ?
C18 C19 C20 C21 179.6(3) . . . . ?
C18 C19 C28 C27 179.8(3) . . . . ?
C20 C19 C18 O4 -3.8(5) . . . . ?
C20 C19 C18 C17 175.3(3) . . . . ?
C20 C19 C28 C27 -0.4(5) . . . . ?
C20 C21 C22 C23 177.6(3) . . . . ?
C20 C21 C26 C25 -179.4(3) . . . . ?
C20 C21 C26 C27 0.1(5) . . . . ?
C21 C22 C23 C24 1.8(5) . . . . ?
C21 C26 C27 C28 -0.7(5) . . . . ?
C22 C21 C26 C25 -0.9(5) . . . . ?
C22 C21 C26 C27 178.6(3) . . . . ?
C22 C23 C24 C25 -1.0(5) . . . . ?
C23 C24 C25 C26 -0.8(5) . . . . ?
C24 C25 C26 C21 1.7(5) . . . . ?
C24 C25 C26 C27 -177.7(3) . . . . ?
C25 C26 C27 C28 178.8(3) . . . . ?
C26 C21 C22 C23 -0.9(5) . . . . ?
C26 C27 C28 C19 0.8(6) . . . . ?
C28 C19 C18 O4 176.0(3) . . . . ?
C28 C19 C18 C17 -5.0(5) . . . . ?
C28 C19 C20 C21 -0.2(5) . . . . ?
C29 C30 C31B C32B -175(4) . . . . ?
C29 C30 C31A C32A -172.2(5) . . . . ?
C30 C31B C32B O6 8(6) . . . . ?
C30 C31B C32B C33A -176(3) . . . . ?
C31B C32B C33A C42A 24(4) . . . . ?
C31B C32B C33A C34A -148(3) . . . . ?
C32B C33A C34A C35A 173.1(19) . . . . ?
C33 C34 C35 C36 -177.2(5) . . . . ?
C33 C34 C35 C40 1.6(7) . . . . ?
C33 C32A C31A C30 178.8(6) . . . . ?
C34 C33 C42 C41 -1.3(7) . . . . ?
C34 C33 C32A O6 -152.0(5) . . . . ?
C34 C33 C32A C31A 31.3(8) . . . . ?
C34 C35 C36 C37 179.0(5) . . . . ?
C34 C35 C40 C39 179.7(4) . . . . ?
C34 C35 C40 C41 0.4(7) . . . . ?
C35 C36 C37 C38 0.1(7) . . . . ?
C35 C40 C41 C42 -2.9(7) . . . . ?
C36 C35 C40 C39 -1.5(7) . . . . ?
C36 C35 C40 C41 179.3(5) . . . . ?
C36 C37 C38 C39 0.8(8) . . . . ?
C37 C38 C39 C40 -2.1(7) . . . . ?
C38 C39 C40 C35 2.4(7) . . . . ?
C38 C39 C40 C41 -178.4(4) . . . . ?
C39 C40 C41 C42 177.8(4) . . . . ?
C40 C35 C36 C37 0.3(8) . . . . ?
C40 C41 C42 C33 3.4(7) . . . . ?
C42 C33 C34 C35 -1.2(7) . . . . ?
C42 C33 C32A O6 26.5(7) . . . . ?
C42 C33 C32A C31A -150.2(6) . . . . ?
C43 N1 C47 C46 -0.8(5) . . . . ?
C43 C44 C45 C46 -0.1(6) . . . . ?
C43 C44 C48 C49 0.9(6) . . . . ?
C44 C43 C51 N2 -175.1(3) . . . . ?
C44 C43 C51 C50 3.2(5) . . . . ?
C44 C45 C46 C47 1.2(6) . . . . ?
C44 C48 C49 C50 1.2(6) . . . . ?
C45 C44 C48 C49 -178.9(4) . . . . ?
C45 C46 C47 N1 -0.8(6) . . . . ?
C47 N1 C43 C44 2.1(5) . . . . ?
C47 N1 C43 C51 -176.3(3) . . . . ?
C48 C44 C45 C46 179.7(4) . . . . ?
C48 C49 C50 C51 -0.9(6) . . . . ?
C48 C49 C50 C52 176.0(4) . . . . ?
C49 C50 C51 N2 176.9(3) . . . . ?
C49 C50 C51 C43 -1.3(5) . . . . ?
C49 C50 C52 C53 -175.9(3) . . . . ?
C50 C52 C53 C54 -0.5(5) . . . . ?
C51 N2 C54 C53 2.0(5) . . . . ?
C51 C43 C44 C45 176.7(3) . . . . ?
C51 C43 C44 C48 -3.0(5) . . . . ?
C51 C50 C52 C53 1.1(5) . . . . ?
C52 C50 C51 N2 -0.2(5) . . . . ?
C52 C50 C51 C43 -178.4(3) . . . . ?
C52 C53 C54 N2 -1.1(5) . . . . ?
C54 N2 C51 C43 176.9(3) . . . . ?
C54 N2 C51 C50 -1.3(5) . . . . ?
C35A C36A C37A C38A 2(3) . . . . ?
C35A C40A C41A C42A 3(4) . . . . ?
C36A C35A C40A C39A 1(4) . . . . ?
C36A C35A C40A C41A 174(2) . . . . ?
C36A C35A C34A C33A -176.3(19) . . . . ?
C36A C37A C38A C39A -1(4) . . . . ?
C37A C38A C39A C40A 0(4) . . . . ?
C38A C39A C40A C35A 0(4) . . . . ?
C38A C39A C40A C41A -173(3) . . . . ?
C39A C40A C41A C42A 175(2) . . . . ?
C40A C35A C36A C37A -2(3) . . . . ?
C40A C35A C34A C33A 5(3) . . . . ?
C40A C41A C42A C33A 3(3) . . . . ?
C41A C42A C33A C32B -177.9(18) . . . . ?
C41A C42A C33A C34A -5(3) . . . . ?
C42A C33A C34A C35A 1(3) . . . . ?
C34A C35A C36A C37A 179.2(19) . . . . ?
C34A C35A C40A C39A 180(2) . . . . ?
C34A C35A C40A C41A -7(4) . . . . ?
C32A C33 C34 C35 177.3(5) . . . . ?
C32A C33 C42 C41 -179.9(4) . . . . ?
